data_7223077
loop_
_publ_author_name
'Kumar, Ranjeet'
'Rai, Sunil Kumar'
'Singh, Praveen'
'Gaurav, Archana'
'Yadav, Pratima'
'Khanna, Ranjana S.'
'Gupta, Hariom'
'Tewari, Ashish Kumar'

_publ_section_title
;
 Face-to-Face Stacking in Sulfonamide Based Bis-ethylene Bridged
 Heteroaromatic Dimers
;
_journal_name_full 'RSC Adv.'
_journal_paper_doi 10.1039/C5RA12230A
_journal_year 2015
_chemical_formula_moiety 'C41 H37 N5 O4 S'
_chemical_formula_sum 'C41 H37 N5 O4 S'
_chemical_formula_weight 695.82
_space_group_crystal_system monoclinic
_space_group_IT_number 14
_space_group_name_Hall '-P 2yn'
_space_group_name_H-M_alt 'P 1 21/n 1'
_symmetry_space_group_name_Hall '-P 2yn'
_symmetry_space_group_name_H-M 'P 1 21/n 1'
_atom_sites_solution_hydrogens geom
_audit_creation_method SHELXL-2014/7
_audit_update_record
;
2015-10-21 deposited with the CCDC.
2015-10-28 downloaded from the CCDC.
;
_cell_angle_alpha 90
_cell_angle_beta 94.364(6)
_cell_angle_gamma 90
_cell_formula_units_Z 4
_cell_length_a 16.2384(11)
_cell_length_b 7.5985(5)
_cell_length_c 29.120(2)
_cell_measurement_reflns_used 1512
_cell_measurement_temperature 293(2)
_cell_measurement_theta_max 29.2297
_cell_measurement_theta_min 3.1541
_cell_volume 3582.6(4)
_computing_cell_refinement 'CAPro Agilent Tech,Version 1.171.34.49'
_computing_data_collection 'CAPro Agilent Tech,Version 1.171.34.49'
_computing_data_reduction 'CAPro Agilent Tech,Version 1.171.34.49'
_computing_molecular_graphics 'Mercurry version 3.5'
_computing_publication_material 'SHELXL-2014/7 (Sheldrick, 2014)'
_computing_structure_refinement 'SHELXL-2014/7 (Sheldrick, 2014)'
_computing_structure_solution 'CAPro Agilent Tech,Version 1.171.34.49'
_diffrn_ambient_temperature 293(2)
_diffrn_detector_area_resol_mean 16.0938
_diffrn_measured_fraction_theta_full 0.998
_diffrn_measured_fraction_theta_max 0.851
_diffrn_measurement_device_type 'Xcalibur, Eos'
_diffrn_measurement_method solid
_diffrn_radiation_type MoK\a
_diffrn_radiation_wavelength 0.71073
_diffrn_reflns_av_R_equivalents 0.0455
_diffrn_reflns_av_unetI/netI 0.0997
_diffrn_reflns_laue_measured_fraction_full 0.998
_diffrn_reflns_laue_measured_fraction_max 0.851
_diffrn_reflns_limit_h_max 21
_diffrn_reflns_limit_h_min -21
_diffrn_reflns_limit_k_max 8
_diffrn_reflns_limit_k_min -10
_diffrn_reflns_limit_l_max 21
_diffrn_reflns_limit_l_min -39
_diffrn_reflns_number 17773
_diffrn_reflns_point_group_measured_fraction_full 0.998
_diffrn_reflns_point_group_measured_fraction_max 0.851
_diffrn_reflns_theta_full 25.242
_diffrn_reflns_theta_max 29.016
_diffrn_reflns_theta_min 3.026
_diffrn_source 'Enhance (Mo) X-ray Source'
_exptl_absorpt_coefficient_mu 0.140
_exptl_absorpt_correction_T_max 1.0000
_exptl_absorpt_correction_T_min 0.93741
_exptl_absorpt_correction_type multi-scan
_exptl_absorpt_process_details 'CAPro Agilent Tech,Version 1.171.34.49'
_exptl_crystal_colour red
_exptl_crystal_density_diffrn 1.290
_exptl_crystal_density_method 'not measured'
_exptl_crystal_description cubic
_exptl_crystal_F_000 1464
_exptl_crystal_size_max 0.48
_exptl_crystal_size_mid 0.45
_exptl_crystal_size_min 0.42
_refine_diff_density_max 0.718
_refine_diff_density_min -0.298
_refine_diff_density_rms 0.054
_refine_ls_extinction_method none
_refine_ls_goodness_of_fit_ref 1.019
_refine_ls_hydrogen_treatment constr
_refine_ls_matrix_type full
_refine_ls_number_parameters 460
_refine_ls_number_reflns 8128
_refine_ls_number_restraints 0
_refine_ls_restrained_S_all 1.019
_refine_ls_R_factor_all 0.1634
_refine_ls_R_factor_gt 0.0743
_refine_ls_shift/su_max 0.001
_refine_ls_shift/su_mean 0.000
_refine_ls_structure_factor_coef Fsqd
_refine_ls_weighting_details 'w=1/[\s^2^(Fo^2^)+(0.0837P)^2^] where P=(Fo^2^+2Fc^2^)/3'
_refine_ls_weighting_scheme calc
_refine_ls_wR_factor_gt 0.1616
_refine_ls_wR_factor_ref 0.2112
_reflns_Friedel_coverage 0.000
_reflns_number_gt 3855
_reflns_number_total 8128
_reflns_threshold_expression 'I > 2\s(I)'
_cod_data_source_file c5ra12230a2.cif
_cod_data_source_block 2c
_cod_database_code 7223077
_audit_block_doi 10.5517/cc13cr8h
_publcif_datablock.id {890b045f-979c-4ab4-9f23-3c2f73a8658d}

_shelx_shelxl_version_number 2014/7
_shelx_space_group_comment
;
The symmetry employed for this shelxl refinement is uniquely defined
by the following loop, which should always be used as a source of
symmetry information in preference to the above space-group names.
They are only intended as comments.
;

loop_
_space_group_symop_operation_xyz
'x, y, z'
'-x+1/2, y+1/2, -z+1/2'
'-x, -y, -z'
'x-1/2, -y-1/2, z-1/2'

loop_
_atom_site_label
_atom_site_type_symbol
_atom_site_fract_x
_atom_site_fract_y
_atom_site_fract_z
_atom_site_U_iso_or_equiv
_atom_site_adp_type
_atom_site_occupancy
_atom_site_site_symmetry_order
_atom_site_calc_flag
_atom_site_refinement_flags_posn
_atom_site_refinement_flags_adp
S1 S 0.60280(5) -0.33670(11) 0.49750(3) 0.0426(3) Uani 1 1 d . .
O2 O 0.69625(15) 0.0533(3) 0.42164(8) 0.0529(6) Uani 1 1 d . .
O4 O 0.52883(14) -0.2924(3) 0.51882(8) 0.0504(6) Uani 1 1 d . .
O1 O 0.88710(14) -0.2368(3) 0.53000(8) 0.0522(6) Uani 1 1 d . .
O3 O 0.65033(15) -0.4851(3) 0.51413(8) 0.0551(7) Uani 1 1 d . .
N3 N 0.66602(17) -0.1683(3) 0.50064(10) 0.0448(7) Uani 1 1 d . .
N1 N 0.64608(19) -0.0005(4) 0.34572(10) 0.0502(8) Uani 1 1 d . .
N5 N 1.09672(17) -0.2717(4) 0.51080(10) 0.0469(7) Uani 1 1 d . .
N4 N 1.02928(17) -0.2783(3) 0.53658(10) 0.0442(7) Uani 1 1 d . .
C1 C 1.1212(2) -0.2155(4) 0.43084(12) 0.0447(8) Uani 1 1 d . .
N2 N 0.5766(2) 0.0246(4) 0.31606(10) 0.0552(8) Uani 1 1 d . .
C9 C 0.9591(2) -0.2418(4) 0.50971(12) 0.0441(8) Uani 1 1 d . .
C19 C 0.6796(2) 0.1265(4) 0.46540(11) 0.0469(9) Uani 1 1 d . .
H19A H 0.6501 0.2366 0.4604 0.056 Uiso 1 1 calc R U
H19B H 0.7316 0.1521 0.4828 0.056 Uiso 1 1 calc R U
C21 C 0.5768(2) -0.3623(4) 0.43796(11) 0.0411(8) Uani 1 1 d . .
C10 C 0.8158(2) -0.2080(5) 0.49923(12) 0.0501(9) Uani 1 1 d . .
H10A H 0.8057 -0.3088 0.4791 0.060 Uiso 1 1 calc R U
H10B H 0.8232 -0.1047 0.4804 0.060 Uiso 1 1 calc R U
C12 C 1.0398(2) -0.3063(4) 0.58515(12) 0.0456(9) Uani 1 1 d . .
C7 C 1.0664(2) -0.2320(4) 0.46852(12) 0.0424(8) Uani 1 1 d . .
C29 C 0.5217(2) 0.0975(4) 0.34191(12) 0.0493(9) Uani 1 1 d . .
C8 C 0.9801(2) -0.2107(4) 0.46607(12) 0.0494(9) Uani 1 1 d . .
H8 H 0.9452 -0.1819 0.4404 0.059 Uiso 1 1 calc R U
C6 C 1.1970(2) -0.3001(5) 0.43338(13) 0.0522(9) Uani 1 1 d . .
H6 H 1.2126 -0.3695 0.4589 0.063 Uiso 1 1 calc R U
C18 C 0.6294(2) 0.0056(4) 0.49338(12) 0.0478(9) Uani 1 1 d . .
H18A H 0.6230 0.0595 0.5231 0.057 Uiso 1 1 calc R U
H18B H 0.5748 -0.0075 0.4778 0.057 Uiso 1 1 calc R U
C30 C 0.4380(3) 0.1394(4) 0.32195(14) 0.0565(10) Uani 1 1 d . .
C28 C 0.5542(2) 0.1253(4) 0.38763(12) 0.0500(9) Uani 1 1 d . .
H28 H 0.5280 0.1760 0.4116 0.060 Uiso 1 1 calc R U
C22 C 0.4992(2) -0.3206(5) 0.41989(12) 0.0527(9) Uani 1 1 d . .
H22 H 0.4595 -0.2800 0.4388 0.063 Uiso 1 1 calc R U
C11 C 0.7450(2) -0.1816(4) 0.52884(12) 0.0456(8) Uani 1 1 d . .
H11A H 0.7425 -0.2796 0.5500 0.055 Uiso 1 1 calc R U
H11B H 0.7539 -0.0750 0.5468 0.055 Uiso 1 1 calc R U
C27 C 0.6327(2) 0.0614(4) 0.38878(12) 0.0480(9) Uani 1 1 d . .
C027 C 0.7182(2) -0.0727(4) 0.32835(13) 0.0503(9) Uani 1 1 d . .
C20 C 0.6360(2) -0.4260(4) 0.41035(13) 0.0559(10) Uani 1 1 d . .
H20 H 0.6885 -0.4549 0.4230 0.067 Uiso 1 1 calc R U
C13 C 0.9786(2) -0.3827(5) 0.60835(14) 0.0614(11) Uani 1 1 d . .
H13 H 0.9304 -0.4215 0.5923 0.074 Uiso 1 1 calc R U
C2 C 1.0997(3) -0.1133(5) 0.39237(14) 0.0636(11) Uani 1 1 d . .
H2 H 1.0491 -0.0555 0.3899 0.076 Uiso 1 1 calc R U
C24 C 0.5376(3) -0.4025(5) 0.34414(13) 0.0624(11) Uani 1 1 d . .
C032 C 0.7785(3) -0.1574(5) 0.35745(14) 0.0638(11) Uani 1 1 d . .
H032 H 0.7716 -0.1690 0.3887 0.077 Uiso 1 1 calc R U
C5 C 1.2498(2) -0.2829(5) 0.39857(15) 0.0651(11) Uani 1 1 d . .
H5 H 1.3005 -0.3406 0.4008 0.078 Uiso 1 1 calc R U
C15 C 1.0585(3) -0.3462(6) 0.67971(15) 0.0751(13) Uani 1 1 d . .
H15 H 1.0643 -0.3575 0.7116 0.090 Uiso 1 1 calc R U
C35 C 0.4133(3) 0.0955(6) 0.27691(15) 0.0749(13) Uani 1 1 d . .
H35 H 0.4499 0.0378 0.2590 0.090 Uiso 1 1 calc R U
C31 C 0.3819(3) 0.2264(5) 0.34781(16) 0.0724(12) Uani 1 1 d . .
H31 H 0.3977 0.2580 0.3781 0.087 Uiso 1 1 calc R U
C17 C 1.1110(3) -0.2506(6) 0.60905(15) 0.0724(12) Uani 1 1 d . .
H17 H 1.1527 -0.1983 0.5936 0.087 Uiso 1 1 calc R U
C25 C 0.6154(3) -0.4457(5) 0.36368(14) 0.0684(12) Uani 1 1 d . .
H25 H 0.6547 -0.4890 0.3450 0.082 Uiso 1 1 calc R U
C23 C 0.4803(3) -0.3399(5) 0.37236(14) 0.0639(11) Uani 1 1 d . .
H23 H 0.4279 -0.3097 0.3597 0.077 Uiso 1 1 calc R U
C040 C 0.8586(3) -0.2100(6) 0.29278(17) 0.0821(14) Uani 1 1 d . .
H040 H 0.9064 -0.2516 0.2808 0.099 Uiso 1 1 calc R U
C041 C 0.7983(3) -0.1354(6) 0.26474(16) 0.0827(14) Uani 1 1 d . .
H041 H 0.8041 -0.1307 0.2332 0.099 Uiso 1 1 calc R U
C042 C 0.7282(3) -0.0658(5) 0.28198(13) 0.0681(11) Uani 1 1 d . .
H042 H 0.6877 -0.0141 0.2621 0.082 Uiso 1 1 calc R U
C16 C 1.1203(3) -0.2730(6) 0.65641(17) 0.0913(16) Uani 1 1 d . .
H16 H 1.1691 -0.2378 0.6726 0.110 Uiso 1 1 calc R U
C14 C 0.9887(3) -0.4020(6) 0.65548(15) 0.0758(13) Uani 1 1 d . .
H14 H 0.9469 -0.4541 0.6709 0.091 Uiso 1 1 calc R U
C3 C 1.1531(3) -0.0964(6) 0.35746(15) 0.0799(13) Uani 1 1 d . .
H3 H 1.1379 -0.0275 0.3318 0.096 Uiso 1 1 calc R U
C34 C 0.3353(4) 0.1361(7) 0.25836(18) 0.0942(16) Uani 1 1 d . .
H34 H 0.3195 0.1052 0.2281 0.113 Uiso 1 1 calc R U
C4 C 1.2277(3) -0.1809(6) 0.36071(16) 0.0785(13) Uani 1 1 d . .
H4 H 1.2633 -0.1693 0.3374 0.094 Uiso 1 1 calc R U
C33 C 0.2802(3) 0.2224(7) 0.2844(2) 0.0942(17) Uani 1 1 d . .
H33 H 0.2277 0.2506 0.2715 0.113 Uiso 1 1 calc R U
C049 C 0.8487(3) -0.2239(6) 0.33910(16) 0.0737(12) Uani 1 1 d . .
H049 H 0.8893 -0.2784 0.3584 0.088 Uiso 1 1 calc R U
C26 C 0.5154(3) -0.4202(6) 0.29253(14) 0.0933(16) Uani 1 1 d . .
H26A H 0.5620 -0.4655 0.2779 0.140 Uiso 1 1 calc R U
H26B H 0.4695 -0.4993 0.2873 0.140 Uiso 1 1 calc R U
H26C H 0.5006 -0.3069 0.2799 0.140 Uiso 1 1 calc R U
C32 C 0.3035(3) 0.2667(6) 0.3295(2) 0.0922(15) Uani 1 1 d . .
H32 H 0.2665 0.3232 0.3474 0.111 Uiso 1 1 calc R U

loop_
_atom_site_aniso_label
_atom_site_aniso_U_11
_atom_site_aniso_U_22
_atom_site_aniso_U_33
_atom_site_aniso_U_23
_atom_site_aniso_U_13
_atom_site_aniso_U_12
S1 0.0367(5) 0.0460(5) 0.0457(5) 0.0012(4) 0.0075(4) -0.0010(4)
O2 0.0503(16) 0.0657(15) 0.0425(14) -0.0081(12) 0.0022(12) -0.0033(13)
O4 0.0360(14) 0.0708(15) 0.0464(15) -0.0018(11) 0.0151(11) -0.0007(12)
O1 0.0291(13) 0.0825(17) 0.0448(15) 0.0032(12) 0.0015(11) 0.0021(12)
O3 0.0520(16) 0.0463(13) 0.0662(17) 0.0125(12) -0.0004(13) 0.0048(12)
N3 0.0374(17) 0.0409(15) 0.0559(19) 0.0012(13) 0.0015(14) -0.0001(13)
N1 0.056(2) 0.0494(17) 0.0447(18) -0.0003(14) 0.0035(15) -0.0021(15)
N5 0.0323(16) 0.0638(18) 0.0446(18) 0.0022(14) 0.0044(14) -0.0004(14)
N4 0.0337(16) 0.0570(17) 0.0418(17) 0.0004(13) 0.0023(13) 0.0001(14)
C1 0.040(2) 0.052(2) 0.042(2) -0.0058(16) 0.0033(16) -0.0023(17)
N2 0.059(2) 0.0588(18) 0.0468(19) 0.0024(15) -0.0036(16) -0.0006(16)
C9 0.0307(19) 0.054(2) 0.048(2) -0.0059(17) 0.0005(16) -0.0026(17)
C19 0.053(2) 0.0419(18) 0.045(2) -0.0066(16) -0.0001(17) -0.0027(17)
C21 0.042(2) 0.0369(17) 0.045(2) -0.0021(14) 0.0128(16) -0.0056(16)
C10 0.0307(19) 0.072(2) 0.046(2) -0.0005(18) -0.0019(16) 0.0036(18)
C12 0.039(2) 0.052(2) 0.045(2) 0.0026(16) 0.0005(17) -0.0016(17)
C7 0.0335(19) 0.0478(19) 0.046(2) -0.0024(16) 0.0037(16) -0.0015(17)
C29 0.054(2) 0.0450(19) 0.048(2) 0.0042(16) -0.0007(19) -0.0038(18)
C8 0.039(2) 0.070(2) 0.038(2) -0.0013(17) -0.0011(16) -0.0015(18)
C6 0.042(2) 0.063(2) 0.052(2) -0.0068(17) 0.0043(18) -0.0017(19)
C18 0.048(2) 0.0446(19) 0.052(2) -0.0050(16) 0.0086(17) 0.0058(17)
C30 0.066(3) 0.046(2) 0.056(3) 0.0048(18) -0.003(2) -0.004(2)
C28 0.054(2) 0.049(2) 0.048(2) -0.0021(17) 0.0026(18) 0.0006(19)
C22 0.044(2) 0.068(2) 0.047(2) -0.0037(18) 0.0082(18) -0.0015(19)
C11 0.035(2) 0.054(2) 0.047(2) -0.0015(16) 0.0022(16) -0.0011(17)
C27 0.058(3) 0.045(2) 0.041(2) -0.0020(16) 0.0060(18) -0.0085(19)
C027 0.057(3) 0.048(2) 0.047(2) -0.0029(17) 0.0088(19) -0.0083(19)
C20 0.052(2) 0.058(2) 0.061(3) -0.0052(19) 0.019(2) -0.005(2)
C13 0.044(2) 0.079(3) 0.059(3) 0.011(2) -0.0035(19) -0.006(2)
C2 0.056(3) 0.075(3) 0.060(3) 0.003(2) 0.004(2) 0.006(2)
C24 0.089(4) 0.055(2) 0.045(2) -0.0056(18) 0.018(2) -0.021(2)
C032 0.075(3) 0.065(2) 0.052(2) -0.006(2) 0.007(2) 0.003(2)
C5 0.043(2) 0.087(3) 0.066(3) -0.009(2) 0.011(2) 0.001(2)
C15 0.089(4) 0.087(3) 0.048(3) 0.000(2) 0.002(3) -0.008(3)
C35 0.074(3) 0.085(3) 0.062(3) -0.007(2) -0.016(2) 0.012(3)
C31 0.068(3) 0.081(3) 0.067(3) 0.000(2) -0.005(2) 0.001(3)
C17 0.055(3) 0.100(3) 0.060(3) 0.012(2) -0.008(2) -0.028(2)
C25 0.083(3) 0.068(3) 0.058(3) -0.014(2) 0.028(2) -0.007(2)
C23 0.061(3) 0.076(3) 0.054(3) 0.002(2) -0.004(2) -0.008(2)
C040 0.073(3) 0.099(3) 0.077(4) -0.014(3) 0.026(3) 0.001(3)
C041 0.093(4) 0.103(4) 0.056(3) -0.005(3) 0.025(3) 0.010(3)
C042 0.080(3) 0.081(3) 0.043(2) -0.003(2) 0.006(2) 0.005(2)
C16 0.091(4) 0.112(4) 0.066(3) 0.011(3) -0.027(3) -0.038(3)
C14 0.070(3) 0.103(3) 0.055(3) 0.017(2) 0.010(2) 0.002(3)
C3 0.083(4) 0.100(3) 0.058(3) 0.016(2) 0.014(3) 0.002(3)
C34 0.100(4) 0.099(4) 0.077(4) 0.002(3) -0.030(3) 0.011(3)
C4 0.069(3) 0.105(3) 0.065(3) 0.001(3) 0.025(2) 0.001(3)
C33 0.070(4) 0.095(4) 0.113(5) 0.015(3) -0.024(3) 0.009(3)
C049 0.069(3) 0.085(3) 0.067(3) -0.013(2) 0.007(2) 0.013(2)
C26 0.142(5) 0.093(3) 0.045(3) -0.009(2) 0.013(3) -0.028(3)
C32 0.072(4) 0.102(4) 0.101(4) -0.006(3) -0.007(3) 0.016(3)

loop_
_atom_type_symbol
_atom_type_description
_atom_type_scat_dispersion_real
_atom_type_scat_dispersion_imag
_atom_type_scat_source
C C 0.0033 0.0016 'International Tables Vol C Tables 4.2.6.8 and 6.1.1.4'
H H 0.0000 0.0000 'International Tables Vol C Tables 4.2.6.8 and 6.1.1.4'
O O 0.0106 0.0060 'International Tables Vol C Tables 4.2.6.8 and 6.1.1.4'
S S 0.1246 0.1234 'International Tables Vol C Tables 4.2.6.8 and 6.1.1.4'
N N 0.0061 0.0033 'International Tables Vol C Tables 4.2.6.8 and 6.1.1.4'

loop_
_geom_angle_atom_site_label_1
_geom_angle_atom_site_label_2
_geom_angle_atom_site_label_3
_geom_angle
O3 S1 O4 119.16(15)
O3 S1 N3 106.09(14)
O4 S1 N3 109.53(14)
O3 S1 C21 109.17(15)
O4 S1 C21 107.82(16)
N3 S1 C21 104.06(15)
C27 O2 C19 115.2(3)
C9 O1 C10 114.7(3)
C18 N3 C11 118.1(3)
C18 N3 S1 116.9(2)
C11 N3 S1 119.5(2)
C27 N1 N2 110.2(3)
C27 N1 C027 130.5(3)
N2 N1 C027 119.1(3)
C7 N5 N4 105.1(3)
C9 N4 N5 110.2(3)
C9 N4 C12 129.2(3)
N5 N4 C12 120.4(3)
C2 C1 C6 118.1(3)
C2 C1 C7 121.5(3)
C6 C1 C7 120.4(3)
C29 N2 N1 104.7(3)
O1 C9 N4 118.0(3)
O1 C9 C8 133.7(3)
N4 C9 C8 108.3(3)
O2 C19 C18 112.9(3)
O2 C19 H19A 109.0
C18 C19 H19A 109.0
O2 C19 H19B 109.0
C18 C19 H19B 109.0
H19A C19 H19B 107.8
C22 C21 C20 121.2(3)
C22 C21 S1 119.8(3)
C20 C21 S1 119.0(3)
O1 C10 C11 106.3(3)
O1 C10 H10A 110.5
C11 C10 H10A 110.5
O1 C10 H10B 110.5
C11 C10 H10B 110.5
H10A C10 H10B 108.7
C17 C12 C13 119.7(4)
C17 C12 N4 119.4(3)
C13 C12 N4 121.0(3)
N5 C7 C8 111.8(3)
N5 C7 C1 120.7(3)
C8 C7 C1 127.5(3)
N2 C29 C28 112.2(3)
N2 C29 C30 120.3(3)
C28 C29 C30 127.5(4)
C9 C8 C7 104.6(3)
C9 C8 H8 127.7
C7 C8 H8 127.7
C5 C6 C1 121.0(4)
C5 C6 H6 119.5
C1 C6 H6 119.5
N3 C18 C19 113.5(3)
N3 C18 H18A 108.9
C19 C18 H18A 108.9
N3 C18 H18B 108.9
C19 C18 H18B 108.9
H18A C18 H18B 107.7
C35 C30 C31 118.2(4)
C35 C30 C29 120.9(4)
C31 C30 C29 120.8(4)
C27 C28 C29 104.6(3)
C27 C28 H28 127.7
C29 C28 H28 127.7
C21 C22 C23 118.8(4)
C21 C22 H22 120.6
C23 C22 H22 120.6
N3 C11 C10 111.2(3)
N3 C11 H11A 109.4
C10 C11 H11A 109.4
N3 C11 H11B 109.4
C10 C11 H11B 109.4
H11A C11 H11B 108.0
O2 C27 C28 134.0(3)
O2 C27 N1 117.7(3)
C28 C27 N1 108.2(3)
C042 C027 C032 118.8(4)
C042 C027 N1 119.9(4)
C032 C027 N1 121.3(3)
C25 C20 C21 118.8(4)
C25 C20 H20 120.6
C21 C20 H20 120.6
C12 C13 C14 120.0(4)
C12 C13 H13 120.0
C14 C13 H13 120.0
C1 C2 C3 120.7(4)
C1 C2 H2 119.6
C3 C2 H2 119.6
C23 C24 C25 118.4(4)
C23 C24 C26 120.0(4)
C25 C24 C26 121.6(4)
C049 C032 C027 119.3(4)
C049 C032 H032 120.3
C027 C032 H032 120.3
C4 C5 C6 120.2(4)
C4 C5 H5 119.9
C6 C5 H5 119.9
C14 C15 C16 118.9(4)
C14 C15 H15 120.5
C16 C15 H15 120.5
C34 C35 C30 120.7(5)
C34 C35 H35 119.6
C30 C35 H35 119.6
C32 C31 C30 121.3(4)
C32 C31 H31 119.3
C30 C31 H31 119.3
C12 C17 C16 119.5(4)
C12 C17 H17 120.3
C16 C17 H17 120.3
C20 C25 C24 121.5(4)
C20 C25 H25 119.3
C24 C25 H25 119.3
C24 C23 C22 121.3(4)
C24 C23 H23 119.4
C22 C23 H23 119.4
C041 C040 C049 119.4(5)
C041 C040 H040 120.3
C049 C040 H040 120.3
C040 C041 C042 121.3(4)
C040 C041 H041 119.3
C042 C041 H041 119.3
C027 C042 C041 120.3(4)
C027 C042 H042 119.9
C041 C042 H042 119.9
C15 C16 C17 120.9(4)
C15 C16 H16 119.6
C17 C16 H16 119.6
C15 C14 C13 121.0(4)
C15 C14 H14 119.5
C13 C14 H14 119.5
C4 C3 C2 120.2(4)
C4 C3 H3 119.9
C2 C3 H3 119.9
C35 C34 C33 120.5(5)
C35 C34 H34 119.8
C33 C34 H34 119.8
C3 C4 C5 119.8(4)
C3 C4 H4 120.1
C5 C4 H4 120.1
C34 C33 C32 119.7(5)
C34 C33 H33 120.1
C32 C33 H33 120.1
C040 C049 C032 120.7(4)
C040 C049 H049 119.7
C032 C049 H049 119.7
C24 C26 H26A 109.5
C24 C26 H26B 109.5
H26A C26 H26B 109.5
C24 C26 H26C 109.5
H26A C26 H26C 109.5
H26B C26 H26C 109.5
C31 C32 C33 119.5(5)
C31 C32 H32 120.3
C33 C32 H32 120.3

loop_
_geom_bond_atom_site_label_1
_geom_bond_atom_site_label_2
_geom_bond_distance
S1 O3 1.430(2)
S1 O4 1.434(2)
S1 N3 1.639(3)
S1 C21 1.764(3)
O2 C27 1.354(4)
O2 C19 1.435(4)
O1 C9 1.350(4)
O1 C10 1.426(4)
N3 C18 1.458(4)
N3 C11 1.472(4)
N1 C27 1.372(4)
N1 N2 1.381(4)
N1 C027 1.420(5)
N5 C7 1.325(4)
N5 N4 1.375(4)
N4 C9 1.361(4)
N4 C12 1.428(4)
C1 C2 1.385(5)
C1 C6 1.386(5)
C1 C7 1.470(5)
N2 C29 1.330(4)
C9 C8 1.361(5)
C19 C18 1.508(4)
C19 H19A 0.9700
C19 H19B 0.9700
C21 C22 1.366(5)
C21 C20 1.385(4)
C10 C11 1.503(4)
C10 H10A 0.9700
C10 H10B 0.9700
C12 C17 1.370(5)
C12 C13 1.372(5)
C7 C8 1.407(5)
C29 C28 1.410(5)
C29 C30 1.473(5)
C8 H8 0.9300
C6 C5 1.383(5)
C6 H6 0.9300
C18 H18A 0.9700
C18 H18B 0.9700
C30 C35 1.383(5)
C30 C31 1.392(6)
C28 C27 1.362(5)
C28 H28 0.9300
C22 C23 1.402(5)
C22 H22 0.9300
C11 H11A 0.9700
C11 H11B 0.9700
C027 C042 1.373(5)
C027 C032 1.402(5)
C20 C25 1.383(5)
C20 H20 0.9300
C13 C14 1.377(5)
C13 H13 0.9300
C2 C3 1.391(5)
C2 H2 0.9300
C24 C23 1.373(5)
C24 C25 1.385(6)
C24 C26 1.525(5)
C032 C049 1.390(6)
C032 H032 0.9300
C5 C4 1.373(6)
C5 H5 0.9300
C15 C14 1.357(6)
C15 C16 1.372(6)
C15 H15 0.9300
C35 C34 1.373(6)
C35 H35 0.9300
C31 C32 1.376(6)
C31 H31 0.9300
C17 C16 1.386(6)
C17 H17 0.9300
C25 H25 0.9300
C23 H23 0.9300
C040 C041 1.351(6)
C040 C049 1.375(6)
C040 H040 0.9300
C041 C042 1.384(6)
C041 H041 0.9300
C042 H042 0.9300
C16 H16 0.9300
C14 H14 0.9300
C3 C4 1.368(6)
C3 H3 0.9300
C34 C33 1.381(7)
C34 H34 0.9300
C4 H4 0.9300
C33 C32 1.381(6)
C33 H33 0.9300
C049 H049 0.9300
C26 H26A 0.9600
C26 H26B 0.9600
C26 H26C 0.9600
C32 H32 0.9300

loop_
_geom_torsion_atom_site_label_1
_geom_torsion_atom_site_label_2
_geom_torsion_atom_site_label_3
_geom_torsion_atom_site_label_4
_geom_torsion
O3 S1 N3 C18 -169.4(2)
O4 S1 N3 C18 -39.6(3)
C21 S1 N3 C18 75.5(3)
O3 S1 N3 C11 -15.9(3)
O4 S1 N3 C11 113.9(3)
C21 S1 N3 C11 -131.0(3)
C7 N5 N4 C9 -0.3(3)
C7 N5 N4 C12 -175.6(3)
C27 N1 N2 C29 -1.4(4)
C027 N1 N2 C29 -178.2(3)
C10 O1 C9 N4 -176.5(3)
C10 O1 C9 C8 6.4(6)
N5 N4 C9 O1 -177.8(3)
C12 N4 C9 O1 -3.0(5)
N5 N4 C9 C8 -0.1(4)
C12 N4 C9 C8 174.8(3)
C27 O2 C19 C18 78.2(4)
O3 S1 C21 C22 138.0(3)
O4 S1 C21 C22 7.2(3)
N3 S1 C21 C22 -109.1(3)
O3 S1 C21 C20 -41.6(3)
O4 S1 C21 C20 -172.4(2)
N3 S1 C21 C20 71.3(3)
C9 O1 C10 C11 -172.2(3)
C9 N4 C12 C17 -145.5(4)
N5 N4 C12 C17 28.9(5)
C9 N4 C12 C13 32.4(5)
N5 N4 C12 C13 -153.2(3)
N4 N5 C7 C8 0.5(4)
N4 N5 C7 C1 -179.3(3)
C2 C1 C7 N5 -155.0(3)
C6 C1 C7 N5 23.8(5)
C2 C1 C7 C8 25.1(5)
C6 C1 C7 C8 -156.0(3)
N1 N2 C29 C28 1.6(4)
N1 N2 C29 C30 -178.3(3)
O1 C9 C8 C7 177.6(4)
N4 C9 C8 C7 0.4(4)
N5 C7 C8 C9 -0.6(4)
C1 C7 C8 C9 179.3(3)
C2 C1 C6 C5 0.1(5)
C7 C1 C6 C5 -178.8(3)
C11 N3 C18 C19 66.0(4)
S1 N3 C18 C19 -140.1(2)
O2 C19 C18 N3 55.3(4)
N2 C29 C30 C35 3.5(5)
C28 C29 C30 C35 -176.4(4)
N2 C29 C30 C31 -175.7(3)
C28 C29 C30 C31 4.4(6)
N2 C29 C28 C27 -1.2(4)
C30 C29 C28 C27 178.7(3)
C20 C21 C22 C23 -1.2(5)
S1 C21 C22 C23 179.2(3)
C18 N3 C11 C10 -103.3(3)
S1 N3 C11 C10 103.5(3)
O1 C10 C11 N3 -174.3(3)
C19 O2 C27 C28 0.2(5)
C19 O2 C27 N1 177.5(3)
C29 C28 C27 O2 177.8(4)
C29 C28 C27 N1 0.3(4)
N2 N1 C27 O2 -177.3(3)
C027 N1 C27 O2 -1.0(5)
N2 N1 C27 C28 0.7(4)
C027 N1 C27 C28 177.0(3)
C27 N1 C027 C042 -155.7(4)
N2 N1 C027 C042 20.3(5)
C27 N1 C027 C032 26.7(5)
N2 N1 C027 C032 -157.3(3)
C22 C21 C20 C25 0.5(5)
S1 C21 C20 C25 -179.9(3)
C17 C12 C13 C14 0.5(6)
N4 C12 C13 C14 -177.4(3)
C6 C1 C2 C3 -0.2(6)
C7 C1 C2 C3 178.7(3)
C042 C027 C032 C049 3.3(6)
N1 C027 C032 C049 -179.1(3)
C1 C6 C5 C4 0.0(6)
C31 C30 C35 C34 -0.3(6)
C29 C30 C35 C34 -179.5(4)
C35 C30 C31 C32 0.6(6)
C29 C30 C31 C32 179.8(4)
C13 C12 C17 C16 0.2(6)
N4 C12 C17 C16 178.1(4)
C21 C20 C25 C24 0.4(6)
C23 C24 C25 C20 -0.4(6)
C26 C24 C25 C20 178.6(3)
C25 C24 C23 C22 -0.4(6)
C26 C24 C23 C22 -179.4(3)
C21 C22 C23 C24 1.2(5)
C049 C040 C041 C042 2.8(7)
C032 C027 C042 C041 -2.5(6)
N1 C027 C042 C041 179.8(4)
C040 C041 C042 C027 -0.6(7)
C14 C15 C16 C17 2.1(8)
C12 C17 C16 C15 -1.5(7)
C16 C15 C14 C13 -1.3(7)
C12 C13 C14 C15 0.1(6)
C1 C2 C3 C4 0.0(7)
C30 C35 C34 C33 0.3(8)
C2 C3 C4 C5 0.1(7)
C6 C5 C4 C3 -0.1(7)
C35 C34 C33 C32 -0.6(8)
C041 C040 C049 C032 -1.9(7)
C027 C032 C049 C040 -1.1(6)
C30 C31 C32 C33 -1.0(7)
C34 C33 C32 C31 1.0(8)

loop_
_publcif_info_exptl_table_extra_item
sin_theta_over_lambda_max
